data_4131647
loop_
_publ_author_name
'Liu, Lujia'
'Zhou, Tian-You'
'Telfer, Shane G.'

_publ_section_title
;
 Modulating the Performance of an Asymmetric Organocatalyst by Tuning Its
 Spatial Environment in a Metal-Organic Framework.
;
_journal_issue 39
_journal_name_full 'Journal of the American Chemical Society'
_journal_page_first 13936
_journal_page_last 13943
_journal_paper_doi 10.1021/jacs.7b07921
_journal_volume 139
_journal_year 2017
_chemical_formula_sum 'C64 H50 N O14.5 Zn4'
_chemical_formula_weight 1326.53
_space_group_crystal_system cubic
_space_group_IT_number 200
_space_group_name_Hall '-P 2 2 3'
_space_group_name_H-M_alt 'P m -3'
_atom_sites_solution_hydrogens mixed
_audit_creation_method SHELXL-2014/7
_cell_angle_alpha 90
_cell_angle_beta 90
_cell_angle_gamma 90
_cell_formula_units_Z 6
_cell_length_a 29.9444(6)
_cell_length_b 29.9444(6)
_cell_length_c 29.9444(6)
_cell_measurement_reflns_used 6110
_cell_measurement_temperature 290(2)
_cell_measurement_theta_max 71.83
_cell_measurement_theta_min 8.51
_cell_volume 26850.2(9)
_computing_cell_refinement 'FSProcess in Process-Auto (Rigaku, 1998)'
_computing_data_collection 'CrystalClear (Rigaku, 2005)'
_computing_data_reduction 'FSProcess in Process-Auto (Rigaku, 1998)'
_computing_molecular_graphics 'OLEX (Dolomanov, 2003)'
_computing_publication_material 'SHELXL-97 (Sheldrick, 1997)'
_computing_structure_refinement 'SHELXL-97 (Sheldrick, 1997)'
_computing_structure_solution 'SHELXS-97 (Sheldrick, 2008)'
_diffrn_ambient_temperature 290(2)
_diffrn_detector_area_resol_mean 10
_diffrn_measured_fraction_theta_full 0.997
_diffrn_measured_fraction_theta_max 0.993
_diffrn_measurement_device_type 'Rigaku Spider'
_diffrn_measurement_method \w-scans
_diffrn_radiation_type CuK\a
_diffrn_radiation_wavelength 1.54178
_diffrn_reflns_av_R_equivalents 0.0518
_diffrn_reflns_av_unetI/netI 0.0312
_diffrn_reflns_Laue_measured_fraction_full 0.997
_diffrn_reflns_Laue_measured_fraction_max 0.993
_diffrn_reflns_limit_h_max 36
_diffrn_reflns_limit_h_min -32
_diffrn_reflns_limit_k_max 36
_diffrn_reflns_limit_k_min -35
_diffrn_reflns_limit_l_max 21
_diffrn_reflns_limit_l_min -30
_diffrn_reflns_number 103365
_diffrn_reflns_point_group_measured_fraction_full 0.997
_diffrn_reflns_point_group_measured_fraction_max 0.993
_diffrn_reflns_theta_full 67.679
_diffrn_reflns_theta_max 72.080
_diffrn_reflns_theta_min 6.611
_diffrn_source 'Rigaku MM007 rotating anode'
_exptl_absorpt_coefficient_mu 0.794
_exptl_absorpt_correction_T_max 1.000
_exptl_absorpt_correction_T_min 0.387
_exptl_absorpt_correction_type multi-scan
_exptl_absorpt_process_details '(ABSCOR; Higashi, 1995)'
_exptl_crystal_colour colourless
_exptl_crystal_density_diffrn 0.492
_exptl_crystal_density_method 'not measured'
_exptl_crystal_description block
_exptl_crystal_F_000 4062
_exptl_crystal_size_max 0.803
_exptl_crystal_size_mid 0.803
_exptl_crystal_size_min 0.736
_refine_diff_density_max 0.476
_refine_diff_density_min -0.711
_refine_diff_density_rms 0.051
_refine_ls_extinction_method none
_refine_ls_goodness_of_fit_ref 1.070
_refine_ls_hydrogen_treatment mixed
_refine_ls_matrix_type full
_refine_ls_number_parameters 213
_refine_ls_number_reflns 9316
_refine_ls_number_restraints 10
_refine_ls_restrained_S_all 1.069
_refine_ls_R_factor_all 0.0795
_refine_ls_R_factor_gt 0.0681
_refine_ls_shift/su_max 0.001
_refine_ls_shift/su_mean 0.000
_refine_ls_structure_factor_coef Fsqd
_refine_ls_weighting_details 'w=1/[\s^2^(Fo^2^)+(0.0867P)^2^+21.2197P] where P=(Fo^2^+2Fc^2^)/3'
_refine_ls_weighting_scheme calc
_refine_ls_wR_factor_gt 0.1865
_refine_ls_wR_factor_ref 0.1946
_reflns_Friedel_coverage 0.000
_reflns_number_gt 7621
_reflns_number_total 9316
_reflns_threshold_expression 'I > 2\s(I)'
_cod_data_source_file ja7b07921_si_002.cif
_cod_data_source_block MUF-77-methyl-1-BOC
_cod_original_cell_volume 26850.2(16)
_cod_original_formula_sum 'C64 H50 N O14.50 Zn4'
_cod_database_code 4131647
_shelx_shelxl_version_number 2014/7
_shelx_space_group_comment
;
The symmetry employed for this shelxl refinement is uniquely defined
by the following loop, which should always be used as a source of
symmetry information in preference to the above space-group names.
They are only intended as comments.
;
_shelx_estimated_absorpt_t_min 0.568
_shelx_estimated_absorpt_t_max 0.593

loop_
_space_group_symop_operation_xyz
'x, y, z'
'-x, -y, z'
'-x, y, -z'
'x, -y, -z'
'z, x, y'
'z, -x, -y'
'-z, -x, y'
'-z, x, -y'
'y, z, x'
'-y, z, -x'
'y, -z, -x'
'-y, -z, x'
'-x, -y, -z'
'x, y, -z'
'x, -y, z'
'-x, y, z'
'-z, -x, -y'
'-z, x, y'
'z, x, -y'
'z, -x, y'
'-y, -z, -x'
'y, -z, x'
'-y, z, x'
'y, z, -x'

loop_
_atom_site_label
_atom_site_type_symbol
_atom_site_fract_x
_atom_site_fract_y
_atom_site_fract_z
_atom_site_U_iso_or_equiv
_atom_site_adp_type
_atom_site_occupancy
_atom_site_site_symmetry_order
_atom_site_calc_flag
_atom_site_refinement_flags_posn
_atom_site_refinement_flags_adp
_atom_site_refinement_flags_occupancy
_atom_site_disorder_assembly
_atom_site_disorder_group
Zn1 Zn 0.05326(2) 0.17750(2) 0.5000 0.04364(16) Uani 1 2 d S T P . .
Zn2 Zn 0.0000 0.25170(2) 0.44679(2) 0.04564(16) Uani 1 2 d S T P . .
O1 O 0.0000 0.21453(10) 0.5000 0.0415(7) Uani 1 4 d S T P . .
O2 O 0.03724(11) 0.11503(9) 0.5000 0.0723(9) Uani 1 2 d S T P . .
O3 O 0.0000 0.31396(10) 0.46316(13) 0.0925(12) Uani 1 2 d S T P . .
O4 O 0.08911(8) 0.18794(8) 0.44752(8) 0.0731(6) Uani 1 1 d . . . . .
O5 O 0.05288(8) 0.24165(8) 0.41127(8) 0.0733(6) Uani 1 1 d . . . . .
C1 C 0.0000 0.09606(19) 0.5000 0.0599(15) Uani 1 4 d S T P . .
C2 C 0.0000 0.04623(19) 0.5000 0.0640(16) Uani 1 4 d S T P . .
C3 C 0.03942(18) 0.02280(15) 0.5000 0.0947(19) Uani 1 2 d S T P . .
H3 H 0.0664 0.0382 0.5000 0.114 Uiso 1 2 calc R U P . .
C4 C 0.0000 0.3327(2) 0.5000 0.0705(18) Uani 1 4 d S T P . .
C5 C 0.0000 0.3823(2) 0.5000 0.095(3) Uani 1 4 d DS T P . .
C6 C 0.0167(2) 0.4056(2) 0.4643(2) 0.140(7) Uani 0.5 1 d D . P A .
C7 C 0.0174(2) 0.4517(2) 0.4647(2) 0.159(9) Uani 0.5 1 d D . P . .
C8 C 0.0000 0.4753(3) 0.5000 0.138(5) Uani 1 4 d DS T P . .
H6 H 0.0278(5) 0.3905(2) 0.4396(3) 0.166 Uiso 0.5 1 d D U P . .
H7 H 0.0298(5) 0.4669(2) 0.4406(3) 0.166 Uiso 0.375 1 d D U P . .
C9 C 0.08468(11) 0.21482(11) 0.41586(11) 0.0644(8) Uani 1 1 d . . . . .
C10 C 0.12040(12) 0.21501(12) 0.38109(12) 0.0768(10) Uani 1 1 d . . . . .
C11 C 0.15383(15) 0.18309(15) 0.38186(14) 0.1032(16) Uani 1 1 d . . . . .
H11 H 0.1540 0.1618 0.4044 0.124 Uiso 1 1 calc R U . . .
C12 C 0.18695(16) 0.18238(15) 0.34960(15) 0.1154(19) Uani 1 1 d . . . . .
H12 H 0.2089 0.1605 0.3503 0.138 Uiso 1 1 calc R U . . .
C13 C 0.18717(14) 0.21438(14) 0.31638(14) 0.0932(14) Uani 1 1 d . . . . .
C14 C 0.15391(13) 0.24675(13) 0.31596(13) 0.0871(12) Uani 1 1 d . . . . .
C15 C 0.12041(13) 0.24704(13) 0.34767(12) 0.0838(11) Uani 1 1 d . . . . .
H15 H 0.0980 0.2685 0.3466 0.101 Uiso 1 1 calc R U . . .
C16 C 0.21738(13) 0.22328(14) 0.27757(13) 0.0913(13) Uani 1 1 d . . . . .
C17 C 0.20157(13) 0.26144(14) 0.25548(14) 0.0919(14) Uani 1 1 d . . . . .
C18 C 0.15929(14) 0.27952(14) 0.27785(14) 0.0961(14) Uani 1 1 d . . . . .
C19 C 0.16739(18) 0.32629(15) 0.29843(18) 0.128(2) Uani 1 1 d . . . . .
H19A H 0.1410 0.3359 0.3139 0.192 Uiso 1 1 calc R U . . .
H19B H 0.1742 0.3472 0.2751 0.192 Uiso 1 1 calc R U . . .
H19C H 0.1919 0.3248 0.3190 0.192 Uiso 1 1 calc R U . . .
C20 C 0.11813(16) 0.27672(19) 0.24758(16) 0.125(2) Uani 1 1 d . . . . .
H20A H 0.1125 0.2461 0.2400 0.188 Uiso 1 1 calc R U . . .
H20B H 0.1234 0.2935 0.2208 0.188 Uiso 1 1 calc R U . . .
H20C H 0.0927 0.2888 0.2629 0.188 Uiso 1 1 calc R U . . .
N51 N 0.0260(4) 0.4789(4) 0.4261(3) 0.100 Uiso 0.125 1 d G U P A -1
H51 H 0.0257 0.5068 0.4292 0.120 Uiso 0.125 1 d G U P A -1
O53 O 0.0626(4) 0.4252(3) 0.3852(5) 0.100 Uiso 0.125 1 d G U P A -1
O60 O 0.0184(4) 0.5918(3) 0.3402(4) 0.100 Uiso 0.125 1 d G U P A -1
O61 O 0.0163(3) 0.5162(3) 0.3291(3) 0.100 Uiso 0.125 1 d G U P A -1
N58 N 0.0677(3) 0.5447(3) 0.3738(3) 0.100 Uiso 0.125 1 d G U P A -1
C52 C 0.0573(3) 0.4641(3) 0.3961(4) 0.100 Uiso 0.125 1 d G U P A -1
C54 C 0.0878(3) 0.5003(3) 0.3779(3) 0.100 Uiso 0.125 1 d G U P A -1
H54 H 0.0973 0.4891 0.3486 0.150 Uiso 0.125 1 d G U P A -1
C55 C 0.1278(3) 0.5089(5) 0.4091(4) 0.100 Uiso 0.125 1 d G U P A -1
H55A H 0.1173 0.5090 0.4415 0.150 Uiso 0.125 1 d G U P A -1
H55B H 0.1503 0.4861 0.4044 0.150 Uiso 0.125 1 d G U P A -1
C56 C 0.1414(3) 0.5566(5) 0.3976(5) 0.100 Uiso 0.125 1 d G U P A -1
H56A H 0.1595 0.5709 0.4204 0.150 Uiso 0.125 1 d G U P A -1
H56B H 0.1573 0.5562 0.3683 0.150 Uiso 0.125 1 d G U P A -1
C57 C 0.0969(4) 0.5803(4) 0.3913(4) 0.100 Uiso 0.125 1 d G U P A -1
H57A H 0.0842 0.5906 0.4192 0.150 Uiso 0.125 1 d G U P A -1
H57B H 0.0983 0.6065 0.3687 0.150 Uiso 0.125 1 d G U P A -1
C59 C 0.0326(3) 0.5544(3) 0.3467(3) 0.100 Uiso 0.125 1 d G U P A -1
C62 C -0.0296(3) 0.5140(4) 0.3105(4) 0.100 Uiso 0.125 1 d G U P A -1
C63 C -0.0625(3) 0.5287(4) 0.3456(5) 0.100 Uiso 0.125 1 d G U P A -1
H63A H -0.0613 0.5615 0.3519 0.150 Uiso 0.125 1 d G U P A -1
H63B H -0.0587 0.5106 0.3746 0.150 Uiso 0.125 1 d G U P A -1
H63C H -0.0932 0.5228 0.3367 0.150 Uiso 0.125 1 d G U P A -1
C64 C -0.0329(4) 0.5410(5) 0.2677(4) 0.100 Uiso 0.125 1 d G U P A -1
H64A H -0.0311 0.5737 0.2753 0.150 Uiso 0.125 1 d G U P A -1
H64B H -0.0654 0.5351 0.2534 0.150 Uiso 0.125 1 d G U P A -1
H64C H -0.0097 0.5311 0.2469 0.150 Uiso 0.125 1 d G U P A -1
C65 C -0.0345(4) 0.4645(4) 0.3003(5) 0.100 Uiso 0.125 1 d G U P A -1
H65A H -0.0651 0.4590 0.2899 0.150 Uiso 0.125 1 d G U P A -1
H65B H -0.0300 0.4471 0.3277 0.150 Uiso 0.125 1 d G U P A -1
H65C H -0.0122 0.4555 0.2753 0.150 Uiso 0.125 1 d G U P A -1

loop_
_atom_site_aniso_label
_atom_site_aniso_U_11
_atom_site_aniso_U_22
_atom_site_aniso_U_33
_atom_site_aniso_U_23
_atom_site_aniso_U_13
_atom_site_aniso_U_12
Zn1 0.0482(3) 0.0355(3) 0.0472(3) 0.000 0.000 0.00122(19)
Zn2 0.0502(3) 0.0377(3) 0.0490(3) 0.00385(19) 0.000 0.000
O1 0.0488(19) 0.0284(16) 0.0473(18) 0.000 0.000 0.000
O2 0.0676(19) 0.0348(14) 0.115(3) 0.000 0.000 -0.0025(13)
O3 0.157(4) 0.0381(17) 0.083(2) 0.0028(16) 0.000 0.000
O4 0.0721(14) 0.0757(15) 0.0716(14) 0.0198(12) 0.0219(11) 0.0181(12)
O5 0.0726(14) 0.0790(15) 0.0683(14) 0.0232(12) 0.0207(11) 0.0166(12)
C1 0.070(4) 0.039(3) 0.071(4) 0.000 0.000 0.000
C2 0.068(4) 0.036(3) 0.088(5) 0.000 0.000 0.000
C3 0.065(3) 0.042(2) 0.177(6) 0.000 0.000 -0.005(2)
C4 0.092(5) 0.035(3) 0.085(5) 0.000 0.000 0.000
C5 0.152(8) 0.030(3) 0.102(6) 0.000 0.000 0.000
C6 0.26(2) 0.039(3) 0.118(6) -0.002(4) 0.055(9) -0.011(6)
C7 0.31(3) 0.046(4) 0.124(7) 0.016(4) 0.045(10) -0.013(7)
C8 0.237(14) 0.036(4) 0.143(10) 0.000 0.000 0.000
C9 0.0646(19) 0.0644(19) 0.0643(19) 0.0070(15) 0.0158(15) 0.0046(15)
C10 0.076(2) 0.079(2) 0.076(2) 0.0238(18) 0.0306(18) 0.0217(18)
C11 0.103(3) 0.108(3) 0.098(3) 0.051(2) 0.050(2) 0.046(2)
C12 0.117(3) 0.115(3) 0.114(3) 0.063(3) 0.064(3) 0.062(3)
C13 0.094(3) 0.092(3) 0.094(3) 0.042(2) 0.042(2) 0.041(2)
C14 0.088(3) 0.087(3) 0.086(2) 0.036(2) 0.036(2) 0.035(2)
C15 0.079(2) 0.087(2) 0.085(2) 0.028(2) 0.0320(19) 0.0296(19)
C16 0.093(3) 0.094(3) 0.087(3) 0.042(2) 0.045(2) 0.039(2)
C17 0.087(3) 0.095(3) 0.094(3) 0.038(2) 0.043(2) 0.042(2)
C18 0.095(3) 0.096(3) 0.098(3) 0.045(2) 0.048(2) 0.046(2)
C19 0.155(5) 0.093(3) 0.137(4) 0.044(3) 0.080(4) 0.044(3)
C20 0.097(3) 0.166(5) 0.113(4) 0.067(3) 0.038(3) 0.052(3)

loop_
_atom_type_symbol
_atom_type_description
_atom_type_scat_dispersion_real
_atom_type_scat_dispersion_imag
_atom_type_scat_source
C C 0.0181 0.0091 'International Tables Vol C Tables 4.2.6.8 and 6.1.1.4'
H H 0.0000 0.0000 'International Tables Vol C Tables 4.2.6.8 and 6.1.1.4'
N N 0.0311 0.0180 'International Tables Vol C Tables 4.2.6.8 and 6.1.1.4'
O O 0.0492 0.0322 'International Tables Vol C Tables 4.2.6.8 and 6.1.1.4'
Zn Zn -1.5491 0.6778 'International Tables Vol C Tables 4.2.6.8 and 6.1.1.4'

loop_
_geom_angle_atom_site_label_1
_geom_angle_atom_site_label_2
_geom_angle_atom_site_label_3
_geom_angle
_geom_angle_site_symmetry_1
_geom_angle_site_symmetry_3
O4 Zn1 O4 109.15(15) . 14_556
O4 Zn1 O2 107.16(9) . .
O4 Zn1 O2 107.16(9) 14_556 .
O4 Zn1 O1 111.38(7) . .
O4 Zn1 O1 111.38(7) 14_556 .
O2 Zn1 O1 110.43(12) . .
O3 Zn2 O5 106.90(9) . 16
O3 Zn2 O5 106.91(9) . .
O5 Zn2 O5 110.17(15) 16 .
O3 Zn2 O1 110.20(13) . .
O5 Zn2 O1 111.24(7) 16 .
O5 Zn2 O1 111.24(7) . .
Zn1 O1 Zn1 110.38(15) . 3_556
Zn1 O1 Zn2 109.080(10) . 14_556
Zn1 O1 Zn2 109.080(10) 3_556 14_556
Zn1 O1 Zn2 109.079(10) . .
Zn1 O1 Zn2 109.079(10) 3_556 .
Zn2 O1 Zn2 110.13(15) 14_556 .
C1 O2 Zn1 131.4(3) . .
C4 O3 Zn2 131.7(4) . .
C9 O4 Zn1 131.5(2) . .
C9 O5 Zn2 131.5(2) . .
O2 C1 O2 126.0(5) 3_556 .
O2 C1 C2 117.0(3) 3_556 .
O2 C1 C2 117.0(3) . .
C3 C2 C3 118.5(6) . 3_556
C3 C2 C1 120.7(3) . .
C3 C2 C1 120.7(3) 3_556 .
C3 C3 C2 120.7(3) 15 .
O3 C4 O3 126.1(6) . 14_556
O3 C4 C5 117.0(3) . .
O3 C4 C5 117.0(3) 14_556 .
C6 C5 C6 102.3(7) . 14_556
C6 C5 C6 118.7(7) . 3_556
C6 C5 C6 42.9(6) 14_556 3_556
C6 C5 C6 42.9(6) . 16
C6 C5 C6 118.8(7) 14_556 16
C6 C5 C6 102.3(7) 3_556 16
C6 C5 C4 120.6(4) . .
C6 C5 C4 120.6(4) 14_556 .
C6 C5 C4 120.6(4) 3_556 .
C6 C5 C4 120.6(4) 16 .
C6 C6 C5 68.6(3) 16 .
C6 C6 C7 90.8(3) 16 .
C5 C6 C7 120.6(4) . .
C6 C6 C7 53.5(3) 16 16
C5 C6 C7 100.8(4) . 16
C7 C6 C7 37.3(5) . 16
C7 C7 C8 67.7(3) 16 .
C7 C7 C6 89.2(3) 16 .
C8 C7 C6 120.9(4) . .
C7 C7 N51 100.3(5) 16 .
C8 C7 N51 113.3(8) . .
C6 C7 N51 124.3(6) . .
C7 C7 C6 53.5(3) 16 16
C8 C7 C6 101.1(5) . 16
C6 C7 C6 35.7(5) . 16
N51 C7 C6 123.9(6) . 16
C7 C8 C7 44.6(6) . 16
C7 C8 C7 100.6(7) . 14_556
C7 C8 C7 118.2(8) 16 14_556
C7 C8 C7 118.2(8) . 3_556
C7 C8 C7 100.6(7) 16 3_556
C7 C8 C7 44.6(6) 14_556 3_556
C7 C8 C8 120.9(4) . 13_566
C7 C8 C8 120.9(4) 16 13_566
C7 C8 C8 120.9(4) 14_556 13_566
C7 C8 C8 120.9(4) 3_556 13_566
O4 C9 O5 125.2(3) . .
O4 C9 C10 117.1(3) . .
O5 C9 C10 117.7(3) . .
C11 C10 C15 119.3(3) . .
C11 C10 C9 120.3(3) . .
C15 C10 C9 120.4(3) . .
C10 C11 C12 121.1(3) . .
C13 C12 C11 119.7(3) . .
C12 C13 C14 119.1(3) . .
C12 C13 C16 133.3(3) . .
C14 C13 C16 107.6(3) . .
C15 C14 C13 121.2(3) . .
C15 C14 C18 126.3(3) . .
C13 C14 C18 112.5(3) . .
C14 C15 C10 119.5(3) . .
C17 C16 C17 119.4(3) 5 .
C17 C16 C13 132.7(3) 5 .
C17 C16 C13 107.9(3) . .
C16 C17 C16 120.6(3) 9 .
C16 C17 C18 128.2(3) 9 .
C16 C17 C18 111.2(3) . .
C14 C18 C17 100.9(3) . .
C14 C18 C20 109.0(4) . .
C17 C18 C20 112.8(4) . .
C14 C18 C19 107.6(4) . .
C17 C18 C19 111.4(4) . .
C20 C18 C19 114.3(4) . .
C52 N51 C7 117.8(8) . .
C59 O61 C62 121.2 . .
C59 N58 C54 124.2 . .
C59 N58 C57 121.1 . .
C54 N58 C57 112.5 . .
O53 C52 N51 124.8 . .
O53 C52 C54 120.5 . .
N51 C52 C54 114.6 . .
N58 C54 C52 115.5 . .
N58 C54 C55 102.6 . .
C52 C54 C55 111.6 . .
C56 C55 C54 103.1 . .
C57 C56 C55 103.4 . .
N58 C57 C56 103.0 . .
O60 C59 O61 126.3 . .
O60 C59 N58 124.3 . .
O61 C59 N58 109.4 . .
O61 C62 C63 109.4 . .
O61 C62 C64 110.8 . .
C63 C62 C64 113.0 . .
O61 C62 C65 101.9 . .
C63 C62 C65 111.1 . .
C64 C62 C65 110.1 . .

loop_
_geom_bond_atom_site_label_1
_geom_bond_atom_site_label_2
_geom_bond_distance
_geom_bond_site_symmetry_2
Zn1 O4 1.929(2) .
Zn1 O4 1.929(2) 14_556
Zn1 O2 1.931(3) .
Zn1 O1 1.9424(18) .
Zn2 O3 1.928(3) .
Zn2 O5 1.931(2) 16
Zn2 O5 1.931(2) .
Zn2 O1 1.9436(18) .
O1 Zn1 1.9424(18) 3_556
O1 Zn2 1.9436(18) 14_556
O2 C1 1.252(4) .
O3 C4 1.238(4) .
O4 C9 1.251(4) .
O5 C9 1.253(4) .
C1 O2 1.252(4) 3_556
C1 C2 1.492(8) .
C2 C3 1.373(6) .
C2 C3 1.373(6) 3_556
C3 C3 1.365(9) 15
C4 O3 1.238(4) 14_556
C4 C5 1.485(8) .
C5 C6 1.371(7) .
C5 C6 1.371(7) 14_556
C5 C6 1.371(7) 3_556
C5 C6 1.371(7) 16
C6 C6 1.002(13) 16
C6 C7 1.381(10) .
C6 C7 1.718(10) 16
C7 C7 1.042(13) 16
C7 C8 1.374(7) .
C7 N51 1.435(10) .
C7 C6 1.718(10) 16
C8 C7 1.374(7) 16
C8 C7 1.374(7) 14_556
C8 C7 1.374(7) 3_556
C8 C8 1.478(15) 13_566
C9 C10 1.493(4) .
C10 C11 1.384(5) .
C10 C15 1.386(4) .
C11 C12 1.385(5) .
C12 C13 1.381(5) .
C13 C14 1.390(5) .
C13 C16 1.497(5) .
C14 C15 1.381(5) .
C14 C18 1.514(5) .
C16 C17 1.399(5) 5
C16 C17 1.403(5) .
C17 C16 1.399(5) 9
C17 C18 1.531(5) .
C18 C20 1.532(7) .
C18 C19 1.549(7) .
N51 C52 1.3723 .
O53 C52 1.2189 .
O60 C59 1.2131 .
O61 C59 1.3502 .
O61 C62 1.4839 .
N58 C59 1.3585 .
N58 C54 1.4653 .
N58 C57 1.4764 .
C52 C54 1.5189 .
C54 C55 1.5395 .
C55 C56 1.5252 .
C56 C57 1.5202 .
C62 C63 1.5057 .
C62 C64 1.5197 .
C62 C65 1.5208 .
